data_2310222
loop_
_publ_author_name
'Kirkpatrick, M.E.'
'Smith, J.F.'
'Larsen, W.L.'

_publ_section_title
;
 Structures of the intermediate phases Ni10 Zr7 and Ni10 Hf7
;
_journal_name_full 'Acta Crystallographica (1,1948-23,1967)'
_journal_page_first 894
_journal_page_last 903
_journal_volume 15
_journal_year 1962
_chemical_formula_sum 'Ni10 Zr7'
_space_group_IT_number 61
_symmetry_space_group_name_Hall '-P 2ac 2ab'
_symmetry_space_group_name_H-M 'P b c a'
_cell_angle_alpha 90
_cell_angle_beta 90
_cell_angle_gamma 90
_cell_formula_units_Z 4
_cell_length_a 12.497
_cell_length_b 9.21
_cell_length_c 9.325
_cell_volume 1073.283
_citation_journal_id_ASTM ACCRA9
_cod_data_source_file Kirkpatrick_ACCRA9_1962_1594.cif
_cod_data_source_block Ni10Zr7
_cod_database_code 2310222

loop_
_symmetry_equiv_pos_as_xyz
x,y,z
-x+1/2,-y,z+1/2
x+1/2,-y+1/2,-z
-x,y+1/2,-z+1/2
-x,-y,-z
x-1/2,y,-z-1/2
-x-1/2,y-1/2,z
x,-y-1/2,z-1/2

loop_
_atom_site_label
_atom_site_type_symbol
_atom_site_fract_x
_atom_site_fract_y
_atom_site_fract_z
_atom_site_occupancy
_atom_site_U_iso_or_equiv
Zr3 Zr 0.2378 0.2592 0.244 1 0.0
Zr4 Zr 0.4958 0.3156 0.3175 1 0.0
Ni1 Ni 0.195 0.0062 0.208 1 0.0
Ni2 Ni 0.3578 0.0196 0.2964 1 0.0
Ni3 Ni 0.3557 0.2941 0.0042 1 0.0
Ni5 Ni 0.5083 0.1078 0.1023 1 0.0
Zr1 Zr 0 0 0 1 0.0
Zr2 Zr 0.3356 0.9983 0.9897 1 0.0
Ni4 Ni 0.6406 0.2917 0.0145 1 0.0
